data_7229704
loop_
_publ_author_name
'Zhu, Li'
'Xie, Wensheng'
'Zhao, Lingyun'
'Zhang, Yongjie'
'Chen, Zhijian'

_publ_section_title
;
 Tetraphenylethylene- and fluorene-functionalized near-infrared aza-BODIPY
 dyes for living cell imaging
;
_journal_issue 88
_journal_name_full 'RSC Advances'
_journal_page_first 55839
_journal_paper_doi 10.1039/C7RA10820F
_journal_volume 7
_journal_year 2017
_chemical_formula_moiety 'C50 H38 B F2 N3'
_chemical_formula_sum 'C50 H38 B F2 N3'
_chemical_formula_weight 729.64
_chemical_name_systematic
;
 ? 
;
_space_group_crystal_system monoclinic
_space_group_IT_number 14
_space_group_name_Hall '-P 2ybc'
_space_group_name_H-M_alt 'P 1 21/c 1'
_symmetry_space_group_name_Hall '-P 2ybc'
_symmetry_space_group_name_H-M 'P 1 21/c 1'
_atom_sites_solution_hydrogens geom
_atom_sites_solution_primary direct
_audit_creation_date 2017-04-25
_audit_creation_method
;
Olex2 1.2
(compiled 2017.03.28 svn.r3405 for OlexSys, GUI svn.r5335)
;
_audit_update_record
;
2017-05-02 deposited with the CCDC.
2017-12-04 downloaded from the CCDC.
;
_cell_angle_alpha 90
_cell_angle_beta 103.739(2)
_cell_angle_gamma 90
_cell_formula_units_Z 4
_cell_length_a 17.671(2)
_cell_length_b 11.6716(11)
_cell_length_c 18.446(2)
_cell_measurement_reflns_used 8428
_cell_measurement_temperature 113(2)
_cell_measurement_theta_max 27.5
_cell_measurement_theta_min 3.3
_cell_volume 3695.6(7)
_computing_cell_refinement 'CrystalClear-SM Expert 2.1 b42'
_computing_data_collection 'CrystalClear-SM Expert 2.1 b42 (Rigaku, 2015)'
_computing_data_reduction 'CrystalClear-SM Expert 2.1 b42'
_computing_molecular_graphics 'Olex2 (Dolomanov et al., 2009)'
_computing_publication_material 'Olex2 (Dolomanov et al., 2009)'
_computing_structure_refinement 'ShelXL (Sheldrick, 2015)'
_computing_structure_solution 'ShelXS (Sheldrick, 2008)'
_diffrn_ambient_temperature 113.15
_diffrn_detector_area_resol_mean 5.814
_diffrn_measured_fraction_theta_full 0.997
_diffrn_measured_fraction_theta_max 0.992
_diffrn_measurement_device_type 'Rigaku Xtalab P200'
_diffrn_measurement_method '\w scans'
_diffrn_radiation_monochromator confocal
_diffrn_radiation_type MoK\a
_diffrn_radiation_wavelength 0.71073
_diffrn_reflns_av_R_equivalents 0.0392
_diffrn_reflns_av_unetI/netI 0.0251
_diffrn_reflns_Laue_measured_fraction_full 0.997
_diffrn_reflns_Laue_measured_fraction_max 0.992
_diffrn_reflns_limit_h_max 22
_diffrn_reflns_limit_h_min -22
_diffrn_reflns_limit_k_max 15
_diffrn_reflns_limit_k_min -15
_diffrn_reflns_limit_l_max 23
_diffrn_reflns_limit_l_min -23
_diffrn_reflns_number 46302
_diffrn_reflns_point_group_measured_fraction_full 0.997
_diffrn_reflns_point_group_measured_fraction_max 0.992
_diffrn_reflns_theta_full 25.242
_diffrn_reflns_theta_max 27.603
_diffrn_reflns_theta_min 3.303
_exptl_absorpt_coefficient_mu 0.083
_exptl_absorpt_correction_T_max 0.9901
_exptl_absorpt_correction_T_min 0.3164
_exptl_absorpt_correction_type multi-scan
_exptl_absorpt_process_details 'REQAB (Rigaku, 1998)'
_exptl_crystal_colour 'Dark brown'
_exptl_crystal_density_diffrn 1.311
_exptl_crystal_density_method "'not measured'"
_exptl_crystal_description Prism
_exptl_crystal_F_000 1528
_exptl_crystal_recrystallization_method 'Re-crystallisation from solvent'
_exptl_crystal_size_max 0.2
_exptl_crystal_size_mid 0.18
_exptl_crystal_size_min 0.12
_refine_diff_density_max 0.286
_refine_diff_density_min -0.207
_refine_diff_density_rms 0.039
_refine_ls_extinction_method none
_refine_ls_goodness_of_fit_ref 0.996
_refine_ls_hydrogen_treatment constr
_refine_ls_matrix_type full
_refine_ls_number_parameters 509
_refine_ls_number_reflns 8498
_refine_ls_number_restraints 0
_refine_ls_restrained_S_all 0.996
_refine_ls_R_factor_all 0.0517
_refine_ls_R_factor_gt 0.0375
_refine_ls_shift/su_max 0.001
_refine_ls_shift/su_mean 0.000
_refine_ls_structure_factor_coef Fsqd
_refine_ls_weighting_details 'w=1/[\s^2^(Fo^2^)+(0.0550P)^2^+1.0565P] where P=(Fo^2^+2Fc^2^)/3'
_refine_ls_weighting_scheme calc
_refine_ls_wR_factor_gt 0.0930
_refine_ls_wR_factor_ref 0.1006
_reflns_Friedel_coverage 0.000
_reflns_number_gt 6870
_reflns_number_total 8498
_reflns_threshold_expression 'I > 2\s(I)'
_cod_data_source_file c7ra10820f2.cif
_cod_data_source_block shelx
_cod_original_cell_volume 3695.7(7)
_cod_database_code 7229704
_shelx_shelxl_version_number 2014/8
_shelx_space_group_comment
;
The symmetry employed for this shelxl refinement is uniquely defined
by the following loop, which should always be used as a source of
symmetry information in preference to the above space-group names.
They are only intended as comments.
;
_shelx_estimated_absorpt_t_max 0.990
_shelx_estimated_absorpt_t_min 0.984
_olex2_refinement_description
;
1. Fixed Uiso
 At 1.2 times of:
  All C(H) groups
 At 1.5 times of:
  All C(H,H,H) groups
2.a Aromatic/amide H refined with riding coordinates:
 C2(H2), C7(H7), C10(H10), C11(H11), C14(H14), C16(H16), C17(H17), C18(H18),
 C19(H19), C25(H25), C26(H26), C29(H29), C31(H31), C32(H32), C33(H33), C34(H34),
  C40(H40), C41(H41), C42(H42), C43(H43), C44(H44), C46(H46), C47(H47),
 C48(H48), C49(H49), C50(H50)
2.b Idealised Me refined as rotating group:
 C22(H22A,H22B,H22C), C23(H23A,H23B,H23C), C37(H37A,H37B,H37C), C38(H38A,H38B,
 H38C)
;
_olex2_submission_special_instructions 'No special instructions were received'

loop_
_space_group_symop_operation_xyz
'x, y, z'
'-x, y+1/2, -z+1/2'
'-x, -y, -z'
'x, -y-1/2, z-1/2'

loop_
_atom_site_label
_atom_site_type_symbol
_atom_site_fract_x
_atom_site_fract_y
_atom_site_fract_z
_atom_site_U_iso_or_equiv
_atom_site_adp_type
_atom_site_occupancy
_atom_site_site_symmetry_order
_atom_site_calc_flag
_atom_site_refinement_flags_posn
B1 B 0.37652(8) 0.80169(11) 0.31607(7) 0.0180(2) Uani 1 1 d .
F1 F 0.39822(4) 0.74793(6) 0.25671(4) 0.02585(17) Uani 1 1 d .
F2 F 0.29781(4) 0.82305(6) 0.29864(4) 0.02259(16) Uani 1 1 d .
N1 N 0.42576(5) 0.91381(8) 0.33509(5) 0.0173(2) Uani 1 1 d .
N2 N 0.51053(5) 0.83590(8) 0.44552(5) 0.0179(2) Uani 1 1 d .
N3 N 0.39894(5) 0.72435(8) 0.38743(5) 0.0175(2) Uani 1 1 d .
C1 C 0.42673(6) 1.01209(10) 0.29492(6) 0.0177(2) Uani 1 1 d .
C2 C 0.49245(7) 1.07755(10) 0.32856(6) 0.0193(2) Uani 1 1 d .
H2 H 0.5059 1.1497 0.3113 0.023 Uiso 1 1 calc R
C3 C 0.53421(7) 1.02032(10) 0.39058(6) 0.0183(2) Uani 1 1 d .
C4 C 0.49194(6) 0.91675(10) 0.39415(6) 0.0174(2) Uani 1 1 d .
C5 C 0.46522(6) 0.74618(10) 0.44365(6) 0.0179(2) Uani 1 1 d .
C6 C 0.47058(7) 0.66335(10) 0.50233(6) 0.0189(2) Uani 1 1 d .
C7 C 0.40576(7) 0.59557(10) 0.48062(7) 0.0205(2) Uani 1 1 d .
H7 H 0.3922 0.5336 0.5084 0.025 Uiso 1 1 calc R
C8 C 0.36233(7) 0.63302(10) 0.41007(6) 0.0189(2) Uani 1 1 d .
C9 C 0.28895(7) 0.58306(10) 0.36905(7) 0.0197(2) Uani 1 1 d .
C10 C 0.24025(7) 0.53203(10) 0.41034(7) 0.0232(3) Uani 1 1 d .
H10 H 0.2566 0.5302 0.4632 0.028 Uiso 1 1 calc R
C11 C 0.16927(7) 0.48469(11) 0.37551(7) 0.0244(3) Uani 1 1 d .
H11 H 0.1368 0.4510 0.4040 0.029 Uiso 1 1 calc R
C12 C 0.14615(7) 0.48730(10) 0.29801(7) 0.0212(2) Uani 1 1 d .
C13 C 0.19483(7) 0.53619(10) 0.25659(6) 0.0195(2) Uani 1 1 d .
C14 C 0.26560(7) 0.58319(10) 0.29106(6) 0.0195(2) Uani 1 1 d .
H14 H 0.2983 0.6154 0.2622 0.023 Uiso 1 1 calc R
C15 C 0.07550(7) 0.44553(11) 0.24554(7) 0.0237(3) Uani 1 1 d .
C16 C 0.01064(8) 0.38807(12) 0.25773(8) 0.0305(3) Uani 1 1 d .
H16 H 0.0066 0.3705 0.3069 0.037 Uiso 1 1 calc R
C17 C -0.04793(8) 0.35704(15) 0.19646(9) 0.0388(3) Uani 1 1 d .
H17 H -0.0926 0.3177 0.2037 0.047 Uiso 1 1 calc R
C18 C -0.04170(8) 0.38314(15) 0.12460(9) 0.0393(4) Uani 1 1 d .
H18 H -0.0824 0.3617 0.0832 0.047 Uiso 1 1 calc R
C19 C 0.02305(8) 0.43993(13) 0.11233(8) 0.0321(3) Uani 1 1 d .
H19 H 0.0272 0.4568 0.0630 0.039 Uiso 1 1 calc R
C20 C 0.08143(7) 0.47147(11) 0.17309(7) 0.0236(3) Uani 1 1 d .
C21 C 0.15771(7) 0.53181(10) 0.17347(7) 0.0211(2) Uani 1 1 d .
C22 C 0.20639(7) 0.46373(11) 0.13005(7) 0.0255(3) Uani 1 1 d .
H22A H 0.2579 0.4991 0.1370 0.038 Uiso 1 1 calc GR
H22B H 0.1802 0.4637 0.0769 0.038 Uiso 1 1 calc GR
H22C H 0.2123 0.3847 0.1485 0.038 Uiso 1 1 calc GR
C23 C 0.14437(8) 0.65416(11) 0.14234(8) 0.0281(3) Uani 1 1 d .
H23A H 0.1114 0.6961 0.1691 0.042 Uiso 1 1 calc GR
H23B H 0.1186 0.6510 0.0891 0.042 Uiso 1 1 calc GR
H23C H 0.1946 0.6934 0.1490 0.042 Uiso 1 1 calc GR
C24 C 0.37051(7) 1.05073(10) 0.22742(6) 0.0182(2) Uani 1 1 d .
C25 C 0.40039(7) 1.11871(10) 0.17759(6) 0.0201(2) Uani 1 1 d .
H25 H 0.4550 1.1303 0.1866 0.024 Uiso 1 1 calc R
C26 C 0.35201(7) 1.16903(10) 0.11580(6) 0.0209(2) Uani 1 1 d .
H26 H 0.3731 1.2144 0.0826 0.025 Uiso 1 1 calc R
C27 C 0.27207(7) 1.15211(10) 0.10305(6) 0.0189(2) Uani 1 1 d .
C28 C 0.24153(7) 1.08496(10) 0.15225(7) 0.0194(2) Uani 1 1 d .
C29 C 0.28980(7) 1.03425(10) 0.21392(6) 0.0195(2) Uani 1 1 d .
H29 H 0.2685 0.9887 0.2468 0.023 Uiso 1 1 calc R
C30 C 0.20749(7) 1.19704(10) 0.04508(7) 0.0202(2) Uani 1 1 d .
C31 C 0.20718(7) 1.27001(11) -0.01453(7) 0.0246(3) Uani 1 1 d .
H31 H 0.2546 1.2972 -0.0239 0.030 Uiso 1 1 calc R
C32 C 0.13627(8) 1.30229(12) -0.06002(7) 0.0299(3) Uani 1 1 d .
H32 H 0.1350 1.3520 -0.1010 0.036 Uiso 1 1 calc R
C33 C 0.06697(8) 1.26267(12) -0.04626(8) 0.0316(3) Uani 1 1 d .
H33 H 0.0188 1.2856 -0.0780 0.038 Uiso 1 1 calc R
C34 C 0.06709(8) 1.18980(12) 0.01342(7) 0.0284(3) Uani 1 1 d .
H34 H 0.0195 1.1629 0.0226 0.034 Uiso 1 1 calc R
C35 C 0.13760(7) 1.15720(10) 0.05925(7) 0.0220(2) Uani 1 1 d .
C36 C 0.15297(7) 1.08166(10) 0.12854(7) 0.0225(2) Uani 1 1 d .
C37 C 0.11607(8) 1.13171(13) 0.18890(8) 0.0307(3) Uani 1 1 d .
H37A H 0.1302 1.0843 0.2339 0.046 Uiso 1 1 calc GR
H37B H 0.0593 1.1328 0.1707 0.046 Uiso 1 1 calc GR
H37C H 0.1351 1.2100 0.2007 0.046 Uiso 1 1 calc GR
C38 C 0.12354(8) 0.95915(12) 0.10900(9) 0.0321(3) Uani 1 1 d .
H38A H 0.1470 0.9285 0.0699 0.048 Uiso 1 1 calc GR
H38B H 0.0667 0.9600 0.0910 0.048 Uiso 1 1 calc GR
H38C H 0.1381 0.9107 0.1535 0.048 Uiso 1 1 calc GR
C39 C 0.60644(6) 1.05956(10) 0.44166(6) 0.0194(2) Uani 1 1 d .
C40 C 0.64438(7) 1.15600(11) 0.42221(7) 0.0234(3) Uani 1 1 d .
H40 H 0.6243 1.1927 0.3756 0.028 Uiso 1 1 calc R
C41 C 0.71096(7) 1.19845(12) 0.47019(8) 0.0282(3) Uani 1 1 d .
H41 H 0.7357 1.2646 0.4566 0.034 Uiso 1 1 calc R
C42 C 0.74153(7) 1.14518(12) 0.53765(8) 0.0299(3) Uani 1 1 d .
H42 H 0.7868 1.1750 0.5707 0.036 Uiso 1 1 calc R
C43 C 0.70562(7) 1.04798(12) 0.55669(7) 0.0287(3) Uani 1 1 d .
H43 H 0.7274 1.0099 0.6024 0.034 Uiso 1 1 calc R
C44 C 0.63838(7) 1.00576(11) 0.50975(7) 0.0237(3) Uani 1 1 d .
H44 H 0.6138 0.9398 0.5239 0.028 Uiso 1 1 calc R
C45 C 0.52939(7) 0.66188(10) 0.57318(6) 0.0193(2) Uani 1 1 d .
C46 C 0.60464(7) 0.70433(11) 0.57962(7) 0.0224(2) Uani 1 1 d .
H46 H 0.6193 0.7323 0.5365 0.027 Uiso 1 1 calc R
C47 C 0.65812(7) 0.70624(11) 0.64789(7) 0.0248(3) Uani 1 1 d .
H47 H 0.7090 0.7356 0.6514 0.030 Uiso 1 1 calc R
C48 C 0.63768(8) 0.66548(11) 0.71094(7) 0.0254(3) Uani 1 1 d .
H48 H 0.6741 0.6679 0.7580 0.030 Uiso 1 1 calc R
C49 C 0.56402(8) 0.62124(12) 0.70536(7) 0.0283(3) Uani 1 1 d .
H49 H 0.5502 0.5920 0.7485 0.034 Uiso 1 1 calc R
C50 C 0.51016(8) 0.61921(11) 0.63720(7) 0.0245(3) Uani 1 1 d .
H50 H 0.4597 0.5885 0.6340 0.029 Uiso 1 1 calc R

loop_
_atom_site_aniso_label
_atom_site_aniso_U_11
_atom_site_aniso_U_22
_atom_site_aniso_U_33
_atom_site_aniso_U_23
_atom_site_aniso_U_13
_atom_site_aniso_U_12
B1 0.0206(6) 0.0174(6) 0.0153(6) -0.0004(5) 0.0032(5) -0.0008(5)
F1 0.0364(4) 0.0242(4) 0.0187(3) -0.0044(3) 0.0100(3) -0.0047(3)
F2 0.0195(3) 0.0202(3) 0.0251(4) 0.0040(3) -0.0005(3) -0.0013(3)
N1 0.0181(5) 0.0181(5) 0.0155(5) 0.0003(4) 0.0037(4) 0.0006(4)
N2 0.0188(5) 0.0185(5) 0.0170(5) -0.0008(4) 0.0052(4) 0.0027(4)
N3 0.0193(5) 0.0165(5) 0.0164(5) -0.0009(4) 0.0039(4) 0.0005(4)
C1 0.0196(5) 0.0174(5) 0.0170(5) -0.0004(4) 0.0063(4) 0.0007(4)
C2 0.0210(6) 0.0181(5) 0.0187(5) -0.0003(4) 0.0047(4) -0.0002(4)
C3 0.0194(5) 0.0190(5) 0.0172(5) -0.0025(4) 0.0060(4) 0.0013(4)
C4 0.0173(5) 0.0204(5) 0.0144(5) -0.0019(4) 0.0036(4) 0.0016(4)
C5 0.0184(5) 0.0185(5) 0.0167(5) -0.0010(4) 0.0042(4) 0.0034(4)
C6 0.0223(6) 0.0168(5) 0.0181(6) -0.0002(4) 0.0059(5) 0.0048(4)
C7 0.0256(6) 0.0165(5) 0.0196(6) 0.0005(4) 0.0054(5) 0.0009(4)
C8 0.0228(6) 0.0150(5) 0.0194(6) -0.0018(4) 0.0061(5) 0.0011(4)
C9 0.0227(6) 0.0147(5) 0.0210(6) -0.0010(4) 0.0041(5) 0.0006(4)
C10 0.0303(6) 0.0211(6) 0.0184(6) -0.0008(5) 0.0060(5) -0.0016(5)
C11 0.0283(6) 0.0232(6) 0.0232(6) 0.0002(5) 0.0091(5) -0.0044(5)
C12 0.0226(6) 0.0173(5) 0.0238(6) -0.0014(4) 0.0056(5) -0.0005(4)
C13 0.0236(6) 0.0153(5) 0.0195(6) -0.0008(4) 0.0050(5) 0.0024(4)
C14 0.0233(6) 0.0153(5) 0.0206(6) -0.0008(4) 0.0063(5) 0.0000(4)
C15 0.0227(6) 0.0227(6) 0.0251(6) -0.0028(5) 0.0048(5) 0.0002(5)
C16 0.0262(7) 0.0365(7) 0.0301(7) -0.0025(6) 0.0094(5) -0.0045(5)
C17 0.0246(7) 0.0510(9) 0.0409(8) -0.0039(7) 0.0083(6) -0.0107(6)
C18 0.0248(7) 0.0547(10) 0.0339(8) -0.0052(7) -0.0018(6) -0.0092(6)
C19 0.0278(7) 0.0397(8) 0.0265(7) -0.0007(6) 0.0018(5) -0.0024(6)
C20 0.0220(6) 0.0225(6) 0.0251(6) -0.0004(5) 0.0032(5) 0.0014(5)
C21 0.0219(6) 0.0204(6) 0.0196(6) -0.0005(4) 0.0025(5) -0.0005(5)
C22 0.0279(6) 0.0267(6) 0.0218(6) -0.0028(5) 0.0055(5) 0.0009(5)
C23 0.0304(7) 0.0255(6) 0.0273(7) 0.0047(5) 0.0048(5) 0.0026(5)
C24 0.0212(6) 0.0163(5) 0.0165(5) -0.0013(4) 0.0032(4) 0.0006(4)
C25 0.0189(5) 0.0221(6) 0.0189(6) -0.0014(4) 0.0036(4) -0.0018(4)
C26 0.0243(6) 0.0224(6) 0.0167(5) 0.0015(4) 0.0061(5) -0.0018(5)
C27 0.0222(6) 0.0170(5) 0.0168(5) -0.0017(4) 0.0034(4) 0.0004(4)
C28 0.0202(6) 0.0168(5) 0.0210(6) -0.0013(4) 0.0045(5) -0.0002(4)
C29 0.0217(6) 0.0174(5) 0.0198(6) 0.0012(4) 0.0056(5) -0.0006(4)
C30 0.0232(6) 0.0180(5) 0.0182(6) -0.0021(4) 0.0021(5) 0.0023(4)
C31 0.0293(6) 0.0236(6) 0.0208(6) 0.0005(5) 0.0055(5) 0.0031(5)
C32 0.0379(7) 0.0286(7) 0.0211(6) 0.0036(5) 0.0028(5) 0.0080(6)
C33 0.0296(7) 0.0357(7) 0.0253(7) 0.0006(6) -0.0018(5) 0.0112(6)
C34 0.0233(6) 0.0317(7) 0.0282(7) -0.0013(5) 0.0024(5) 0.0038(5)
C35 0.0247(6) 0.0199(6) 0.0206(6) -0.0013(5) 0.0036(5) 0.0022(5)
C36 0.0193(6) 0.0216(6) 0.0255(6) 0.0030(5) 0.0028(5) 0.0005(5)
C37 0.0277(7) 0.0348(7) 0.0317(7) 0.0061(6) 0.0112(6) 0.0052(6)
C38 0.0262(7) 0.0262(7) 0.0406(8) 0.0027(6) 0.0017(6) -0.0050(5)
C39 0.0181(5) 0.0215(6) 0.0187(5) -0.0050(4) 0.0047(4) 0.0025(4)
C40 0.0208(6) 0.0264(6) 0.0237(6) -0.0038(5) 0.0067(5) -0.0003(5)
C41 0.0213(6) 0.0301(7) 0.0351(7) -0.0115(6) 0.0102(5) -0.0049(5)
C42 0.0176(6) 0.0386(7) 0.0311(7) -0.0166(6) 0.0012(5) 0.0000(5)
C43 0.0257(6) 0.0340(7) 0.0231(6) -0.0073(5) -0.0006(5) 0.0066(5)
C44 0.0231(6) 0.0242(6) 0.0225(6) -0.0045(5) 0.0031(5) 0.0033(5)
C45 0.0244(6) 0.0156(5) 0.0174(5) -0.0001(4) 0.0038(5) 0.0041(4)
C46 0.0245(6) 0.0251(6) 0.0187(6) 0.0022(5) 0.0069(5) 0.0037(5)
C47 0.0225(6) 0.0269(6) 0.0236(6) 0.0006(5) 0.0027(5) 0.0039(5)
C48 0.0299(7) 0.0258(6) 0.0176(6) 0.0010(5) -0.0002(5) 0.0067(5)
C49 0.0364(7) 0.0294(7) 0.0191(6) 0.0077(5) 0.0064(5) 0.0025(5)
C50 0.0289(6) 0.0211(6) 0.0238(6) 0.0046(5) 0.0069(5) -0.0010(5)

loop_
_atom_type_symbol
_atom_type_description
_atom_type_scat_dispersion_real
_atom_type_scat_dispersion_imag
_atom_type_scat_source
C C 0.0033 0.0016 'International Tables Vol C Tables 4.2.6.8 and 6.1.1.4'
H H 0.0000 0.0000 'International Tables Vol C Tables 4.2.6.8 and 6.1.1.4'
B B 0.0013 0.0007 'International Tables Vol C Tables 4.2.6.8 and 6.1.1.4'
N N 0.0061 0.0033 'International Tables Vol C Tables 4.2.6.8 and 6.1.1.4'
F F 0.0171 0.0103 'International Tables Vol C Tables 4.2.6.8 and 6.1.1.4'

loop_
_geom_angle_atom_site_label_1
_geom_angle_atom_site_label_2
_geom_angle_atom_site_label_3
_geom_angle
F1 B1 N1 108.11(9)
F1 B1 N3 109.81(9)
F2 B1 F1 110.51(10)
F2 B1 N1 112.26(10)
F2 B1 N3 109.94(9)
N1 B1 N3 106.09(9)
C1 N1 B1 131.13(9)
C1 N1 C4 106.63(9)
C4 N1 B1 120.90(9)
C5 N2 C4 120.25(10)
C5 N3 B1 121.38(9)
C8 N3 B1 131.61(10)
C8 N3 C5 106.97(9)
N1 C1 C2 109.39(10)
N1 C1 C24 128.64(10)
C2 C1 C24 121.97(10)
C1 C2 H2 125.5
C3 C2 C1 109.05(10)
C3 C2 H2 125.5
C2 C3 C4 105.38(10)
C2 C3 C39 126.45(11)
C4 C3 C39 128.17(11)
N1 C4 C3 109.54(10)
N2 C4 N1 124.13(10)
N2 C4 C3 126.32(10)
N2 C5 N3 124.45(10)
N2 C5 C6 125.84(11)
N3 C5 C6 109.34(10)
C5 C6 C45 125.87(11)
C7 C6 C5 105.49(10)
C7 C6 C45 128.35(11)
C6 C7 H7 125.6
C6 C7 C8 108.87(10)
C8 C7 H7 125.6
N3 C8 C7 109.30(10)
N3 C8 C9 125.58(10)
C7 C8 C9 125.10(11)
C10 C9 C8 118.05(11)
C14 C9 C8 122.79(11)
C14 C9 C10 119.16(11)
C9 C10 H10 119.3
C11 C10 C9 121.41(11)
C11 C10 H10 119.3
C10 C11 H11 120.6
C10 C11 C12 118.81(11)
C12 C11 H11 120.6
C11 C12 C13 120.07(11)
C11 C12 C15 131.77(11)
C13 C12 C15 108.16(11)
C12 C13 C21 111.29(10)
C14 C13 C12 121.28(11)
C14 C13 C21 127.41(11)
C9 C14 H14 120.4
C13 C14 C9 119.25(11)
C13 C14 H14 120.4
C16 C15 C12 131.07(12)
C16 C15 C20 120.68(12)
C20 C15 C12 108.24(11)
C15 C16 H16 120.7
C17 C16 C15 118.56(13)
C17 C16 H16 120.7
C16 C17 H17 119.8
C16 C17 C18 120.46(13)
C18 C17 H17 119.8
C17 C18 H18 119.5
C19 C18 C17 121.06(13)
C19 C18 H18 119.5
C18 C19 H19 120.6
C20 C19 C18 118.76(13)
C20 C19 H19 120.6
C15 C20 C21 111.33(11)
C19 C20 C15 120.47(12)
C19 C20 C21 128.18(12)
C13 C21 C20 100.97(10)
C13 C21 C22 112.60(10)
C13 C21 C23 109.71(10)
C20 C21 C22 111.44(10)
C20 C21 C23 111.83(10)
C22 C21 C23 110.03(10)
C21 C22 H22A 109.5
C21 C22 H22B 109.5
C21 C22 H22C 109.5
H22A C22 H22B 109.5
H22A C22 H22C 109.5
H22B C22 H22C 109.5
C21 C23 H23A 109.5
C21 C23 H23B 109.5
C21 C23 H23C 109.5
H23A C23 H23B 109.5
H23A C23 H23C 109.5
H23B C23 H23C 109.5
C25 C24 C1 116.35(10)
C29 C24 C1 124.32(10)
C29 C24 C25 118.99(10)
C24 C25 H25 119.2
C26 C25 C24 121.54(11)
C26 C25 H25 119.2
C25 C26 H26 120.5
C25 C26 C27 118.92(11)
C27 C26 H26 120.5
C26 C27 C28 120.16(11)
C26 C27 C30 131.12(11)
C28 C27 C30 108.69(10)
C27 C28 C36 110.86(10)
C29 C28 C27 121.02(11)
C29 C28 C36 128.10(11)
C24 C29 H29 120.3
C28 C29 C24 119.37(11)
C28 C29 H29 120.3
C31 C30 C27 130.82(11)
C31 C30 C35 120.86(11)
C35 C30 C27 108.28(10)
C30 C31 H31 120.7
C32 C31 C30 118.64(12)
C32 C31 H31 120.7
C31 C32 H32 119.7
C31 C32 C33 120.63(12)
C33 C32 H32 119.7
C32 C33 H33 119.6
C32 C33 C34 120.87(12)
C34 C33 H33 119.6
C33 C34 H34 120.5
C35 C34 C33 118.94(12)
C35 C34 H34 120.5
C30 C35 C36 111.06(10)
C34 C35 C30 120.06(12)
C34 C35 C36 128.87(12)
C28 C36 C35 101.11(10)
C28 C36 C37 111.54(10)
C28 C36 C38 111.04(10)
C35 C36 C37 111.53(10)
C35 C36 C38 111.06(11)
C37 C36 C38 110.28(11)
C36 C37 H37A 109.5
C36 C37 H37B 109.5
C36 C37 H37C 109.5
H37A C37 H37B 109.5
H37A C37 H37C 109.5
H37B C37 H37C 109.5
C36 C38 H38A 109.5
C36 C38 H38B 109.5
C36 C38 H38C 109.5
H38A C38 H38B 109.5
H38A C38 H38C 109.5
H38B C38 H38C 109.5
C40 C39 C3 118.86(11)
C44 C39 C3 122.72(11)
C44 C39 C40 118.41(11)
C39 C40 H40 119.7
C41 C40 C39 120.64(12)
C41 C40 H40 119.7
C40 C41 H41 119.8
C42 C41 C40 120.39(13)
C42 C41 H41 119.8
C41 C42 H42 120.3
C41 C42 C43 119.50(12)
C43 C42 H42 120.3
C42 C43 H43 119.7
C44 C43 C42 120.65(13)
C44 C43 H43 119.7
C39 C44 H44 119.8
C43 C44 C39 120.37(12)
C43 C44 H44 119.8
C46 C45 C6 122.08(11)
C50 C45 C6 119.70(11)
C50 C45 C46 118.20(11)
C45 C46 H46 119.6
C47 C46 C45 120.90(11)
C47 C46 H46 119.6
C46 C47 H47 119.9
C48 C47 C46 120.13(12)
C48 C47 H47 119.9
C47 C48 H48 120.1
C49 C48 C47 119.74(11)
C49 C48 H48 120.1
C48 C49 H49 119.8
C48 C49 C50 120.41(12)
C50 C49 H49 119.8
C45 C50 H50 119.7
C49 C50 C45 120.59(12)
C49 C50 H50 119.7

loop_
_geom_bond_atom_site_label_1
_geom_bond_atom_site_label_2
_geom_bond_distance
B1 F1 1.3925(15)
B1 F2 1.3738(15)
B1 N1 1.5646(16)
B1 N3 1.5675(16)
N1 C1 1.3679(15)
N1 C4 1.3965(14)
N2 C4 1.3223(15)
N2 C5 1.3136(15)
N3 C5 1.3911(15)
N3 C8 1.3628(15)
C1 C2 1.4055(16)
C1 C24 1.4674(16)
C2 H2 0.9500
C2 C3 1.3780(16)
C3 C4 1.4307(16)
C3 C39 1.4681(16)
C5 C6 1.4376(16)
C6 C7 1.3713(17)
C6 C45 1.4641(16)
C7 H7 0.9500
C7 C8 1.4140(16)
C8 C9 1.4589(16)
C9 C10 1.4094(17)
C9 C14 1.3993(16)
C10 H10 0.9500
C10 C11 1.3815(17)
C11 H11 0.9500
C11 C12 1.3907(17)
C12 C13 1.4005(16)
C12 C15 1.4694(17)
C13 C14 1.3753(17)
C13 C21 1.5185(16)
C14 H14 0.9500
C15 C16 1.3915(18)
C15 C20 1.3982(18)
C16 H16 0.9500
C16 C17 1.387(2)
C17 H17 0.9500
C17 C18 1.390(2)
C18 H18 0.9500
C18 C19 1.387(2)
C19 H19 0.9500
C19 C20 1.3808(18)
C20 C21 1.5194(17)
C21 C22 1.5299(17)
C21 C23 1.5364(17)
C22 H22A 0.9800
C22 H22B 0.9800
C22 H22C 0.9800
C23 H23A 0.9800
C23 H23B 0.9800
C23 H23C 0.9800
C24 C25 1.4083(16)
C24 C29 1.4017(16)
C25 H25 0.9500
C25 C26 1.3829(16)
C26 H26 0.9500
C26 C27 1.3898(16)
C27 C28 1.4007(16)
C27 C30 1.4634(16)
C28 C29 1.3823(16)
C28 C36 1.5221(16)
C29 H29 0.9500
C30 C31 1.3898(17)
C30 C35 1.4012(17)
C31 H31 0.9500
C31 C32 1.3844(18)
C32 H32 0.9500
C32 C33 1.388(2)
C33 H33 0.9500
C33 C34 1.391(2)
C34 H34 0.9500
C34 C35 1.3826(17)
C35 C36 1.5231(17)
C36 C37 1.5334(18)
C36 C38 1.5349(18)
C37 H37A 0.9800
C37 H37B 0.9800
C37 H37C 0.9800
C38 H38A 0.9800
C38 H38B 0.9800
C38 H38C 0.9800
C39 C40 1.3998(17)
C39 C44 1.3979(17)
C40 H40 0.9500
C40 C41 1.3851(17)
C41 H41 0.9500
C41 C42 1.381(2)
C42 H42 0.9500
C42 C43 1.385(2)
C43 H43 0.9500
C43 C44 1.3841(17)
C44 H44 0.9500
C45 C46 1.3975(17)
C45 C50 1.3958(17)
C46 H46 0.9500
C46 C47 1.3836(17)
C47 H47 0.9500
C47 C48 1.3817(18)
C48 H48 0.9500
C48 C49 1.3812(19)
C49 H49 0.9500
C49 C50 1.3854(18)
C50 H50 0.9500

loop_
_geom_torsion_atom_site_label_1
_geom_torsion_atom_site_label_2
_geom_torsion_atom_site_label_3
_geom_torsion_atom_site_label_4
_geom_torsion
B1 N1 C1 C2 -167.10(11)
B1 N1 C1 C24 13.41(19)
B1 N1 C4 N2 -12.30(16)
B1 N1 C4 C3 168.81(9)
B1 N3 C5 N2 5.70(17)
B1 N3 C5 C6 179.11(10)
B1 N3 C8 C7 -177.97(11)
B1 N3 C8 C9 0.70(19)
F1 B1 N1 C1 65.78(15)
F1 B1 N1 C4 -99.09(12)
F1 B1 N3 C5 100.89(12)
F1 B1 N3 C8 -82.06(14)
F2 B1 N1 C1 -56.37(16)
F2 B1 N1 C4 138.76(10)
F2 B1 N3 C5 -137.31(10)
F2 B1 N3 C8 39.73(16)
N1 B1 N3 C5 -15.71(14)
N1 B1 N3 C8 161.34(11)
N1 C1 C2 C3 0.36(13)
N1 C1 C24 C25 -149.59(11)
N1 C1 C24 C29 37.19(18)
N2 C5 C6 C7 171.61(11)
N2 C5 C6 C45 -2.65(19)
N3 B1 N1 C1 -176.48(10)
N3 B1 N1 C4 18.65(13)
N3 C5 C6 C7 -1.69(13)
N3 C5 C6 C45 -175.95(10)
N3 C8 C9 C10 -149.37(11)
N3 C8 C9 C14 31.09(18)
C1 N1 C4 N2 179.54(10)
C1 N1 C4 C3 0.65(12)
C1 C2 C3 C4 0.05(13)
C1 C2 C3 C39 -179.57(11)
C1 C24 C25 C26 -173.80(11)
C1 C24 C29 C28 173.02(11)
C2 C1 C24 C25 30.99(16)
C2 C1 C24 C29 -142.24(12)
C2 C3 C4 N1 -0.43(12)
C2 C3 C4 N2 -179.29(11)
C2 C3 C39 C40 -9.51(18)
C2 C3 C39 C44 169.36(11)
C3 C39 C40 C41 177.45(11)
C3 C39 C44 C43 -178.41(11)
C4 N1 C1 C2 -0.62(12)
C4 N1 C1 C24 179.90(11)
C4 N2 C5 N3 4.21(17)
C4 N2 C5 C6 -168.11(11)
C4 C3 C39 C40 170.96(11)
C4 C3 C39 C44 -10.18(18)
C5 N2 C4 N1 -0.80(17)
C5 N2 C4 C3 177.90(11)
C5 N3 C8 C7 -0.61(12)
C5 N3 C8 C9 178.06(11)
C5 C6 C7 C8 1.29(13)
C5 C6 C45 C46 -30.02(17)
C5 C6 C45 C50 148.60(12)
C6 C7 C8 N3 -0.46(13)
C6 C7 C8 C9 -179.14(11)
C6 C45 C46 C47 177.31(11)
C6 C45 C50 C49 -177.43(11)
C7 C6 C45 C46 157.04(12)
C7 C6 C45 C50 -24.34(18)
C7 C8 C9 C10 29.10(17)
C7 C8 C9 C14 -150.45(12)
C8 N3 C5 N2 -171.99(11)
C8 N3 C5 C6 1.43(12)
C8 C9 C10 C11 178.88(11)
C8 C9 C14 C13 -178.80(11)
C9 C10 C11 C12 0.38(18)
C10 C9 C14 C13 1.66(17)
C10 C11 C12 C13 0.67(18)
C10 C11 C12 C15 -179.73(12)
C11 C12 C13 C14 -0.55(18)
C11 C12 C13 C21 -178.99(11)
C11 C12 C15 C16 -1.6(2)
C11 C12 C15 C20 179.24(13)
C12 C13 C14 C9 -0.64(17)
C12 C13 C21 C20 -0.98(12)
C12 C13 C21 C22 -119.92(11)
C12 C13 C21 C23 117.17(11)
C12 C15 C16 C17 -179.03(13)
C12 C15 C20 C19 178.95(12)
C12 C15 C20 C21 0.50(14)
C13 C12 C15 C16 178.04(13)
C13 C12 C15 C20 -1.13(14)
C14 C9 C10 C11 -1.56(18)
C14 C13 C21 C20 -179.30(11)
C14 C13 C21 C22 61.76(16)
C14 C13 C21 C23 -61.15(15)
C15 C12 C13 C14 179.77(11)
C15 C12 C13 C21 1.33(13)
C15 C16 C17 C18 -0.1(2)
C15 C20 C21 C13 0.26(13)
C15 C20 C21 C22 120.04(12)
C15 C20 C21 C23 -116.34(12)
C16 C15 C20 C19 -0.3(2)
C16 C15 C20 C21 -178.77(12)
C16 C17 C18 C19 0.4(3)
C17 C18 C19 C20 -0.6(2)
C18 C19 C20 C15 0.6(2)
C18 C19 C20 C21 178.77(13)
C19 C20 C21 C13 -178.04(13)
C19 C20 C21 C22 -58.27(17)
C19 C20 C21 C23 65.36(17)
C20 C15 C16 C17 0.1(2)
C21 C13 C14 C9 177.53(11)
C24 C1 C2 C3 179.89(10)
C24 C25 C26 C27 0.24(18)
C25 C24 C29 C28 -0.04(17)
C25 C26 C27 C28 -0.06(17)
C25 C26 C27 C30 177.42(12)
C26 C27 C28 C29 -0.17(17)
C26 C27 C28 C36 178.21(11)
C26 C27 C30 C31 0.1(2)
C26 C27 C30 C35 -177.60(12)
C27 C28 C29 C24 0.21(17)
C27 C28 C36 C35 -0.42(13)
C27 C28 C36 C37 -119.08(11)
C27 C28 C36 C38 117.48(12)
C27 C30 C31 C32 -177.74(12)
C27 C30 C35 C34 178.36(11)
C27 C30 C35 C36 -0.39(13)
C28 C27 C30 C31 177.79(12)
C28 C27 C30 C35 0.10(13)
C29 C24 C25 C26 -0.19(17)
C29 C28 C36 C35 177.82(12)
C29 C28 C36 C37 59.16(16)
C29 C28 C36 C38 -64.28(16)
C30 C27 C28 C29 -178.17(11)
C30 C27 C28 C36 0.22(13)
C30 C31 C32 C33 0.08(19)
C30 C35 C36 C28 0.48(13)
C30 C35 C36 C37 119.15(12)
C30 C35 C36 C38 -117.40(12)
C31 C30 C35 C34 0.40(18)
C31 C30 C35 C36 -178.35(11)
C31 C32 C33 C34 0.0(2)
C32 C33 C34 C35 0.1(2)
C33 C34 C35 C30 -0.27(19)
C33 C34 C35 C36 178.22(12)
C34 C35 C36 C28 -178.12(12)
C34 C35 C36 C37 -59.45(17)
C34 C35 C36 C38 64.00(17)
C35 C30 C31 C32 -0.30(18)
C36 C28 C29 C24 -177.87(11)
C39 C3 C4 N1 179.18(10)
C39 C3 C4 N2 0.32(19)
C39 C40 C41 C42 0.87(19)
C40 C39 C44 C43 0.46(17)
C40 C41 C42 C43 0.76(19)
C41 C42 C43 C44 -1.77(19)
C42 C43 C44 C39 1.15(19)
C44 C39 C40 C41 -1.47(17)
C45 C6 C7 C8 175.36(11)
C45 C46 C47 C48 0.25(19)
C46 C45 C50 C49 1.24(18)
C46 C47 C48 C49 0.96(19)
C47 C48 C49 C50 -1.0(2)
C48 C49 C50 C45 -0.1(2)
C50 C45 C46 C47 -1.34(18)
